data_2017099
loop_
_publ_author_name
'Orozco, Fabi\'an'
'Insuasty, Braulio'
'Cobo, Justo'
'Glidewell, Christopher'

_publ_section_title
;
 The 2:1 salt-type adduct formed between
 6-amino-3-methyl-5-nitrosopyrimidine-2,4(1<i>H</i>,3<i>H</i>)-dione
 and piperidine: sheets containing 20 independent hydrogen bonds
;
_journal_coeditor_code GG3200
_journal_issue 5
_journal_name_full 'Acta Crystallographica Section C'
_journal_page_first o257
_journal_page_last o260
_journal_paper_doi 10.1107/S0108270109014279
_journal_volume 65
_journal_year 2009
_chemical_formula_iupac 'C5 H12 N + , C5 H5 N4 O3 - , C5 H6 N4 O3'
_chemical_formula_moiety 'C5 H12 N + , C5 H5 N4 O3 - , C5 H6 N4 O3'
_chemical_formula_sum 'C15 H23 N9 O6'
_chemical_formula_weight 425.42
_chemical_name_systematic
;
Piperidinium
6-amino-3-methyl-5-nitroso-2,4-dioxo-1,2,3,tetrahydropyrimidin-1-ide
6-amino-3-methyl-5-nitrosopyrimidine-2,4(1<i>H</i>,3<i>H</i>)-dione
;
_space_group_IT_number 2
_symmetry_cell_setting triclinic
_symmetry_space_group_name_Hall '-P 1'
_symmetry_space_group_name_H-M 'P -1'
_atom_sites_solution_hydrogens geom
_atom_sites_solution_primary direct
_atom_sites_solution_secondary difmap
_cell_angle_alpha 87.815(10)
_cell_angle_beta 74.095(10)
_cell_angle_gamma 89.987(16)
_cell_formula_units_Z 4
_cell_length_a 9.3287(19)
_cell_length_b 13.1352(10)
_cell_length_c 16.2814(19)
_cell_measurement_reflns_used 8768
_cell_measurement_temperature 120(2)
_cell_measurement_theta_max 27.50
_cell_measurement_theta_min 3.08
_cell_volume 1917.2(5)
_computing_cell_refinement 'DIRAX/LSQ (Duisenberg <i>et al.</i>,  2000)'
_computing_data_collection 'COLLECT (Nonius, 1999)'
_computing_data_reduction 'EVALCCD (Duisenberg <i>et al.</i>,  2003)'
_computing_molecular_graphics 'PLATON (Spek, 2009)'
_computing_publication_material 'SHELXL97 (Sheldrick, 2008) and PLATON (Spek, 2009)'
_computing_structure_refinement 'SHELXL97 (Sheldrick, 2008)'
_computing_structure_solution 'SIR2004 (Burla <i>et al.</i>,  2005)'
_diffrn_ambient_temperature 120(2)
_diffrn_detector_area_resol_mean 9.091
_diffrn_measured_fraction_theta_full 0.996
_diffrn_measured_fraction_theta_max 0.996
_diffrn_measurement_device_type 'Bruker Nonius KappaCCD area-detector'
_diffrn_measurement_method '\f and \w'
_diffrn_radiation_monochromator graphite
_diffrn_radiation_source 'Bruker-Nonius FR591 rotating anode'
_diffrn_radiation_type 'Mo K\a'
_diffrn_radiation_wavelength 0.71073
_diffrn_reflns_av_R_equivalents 0.1071
_diffrn_reflns_av_sigmaI/netI 0.1388
_diffrn_reflns_limit_h_max 12
_diffrn_reflns_limit_h_min -12
_diffrn_reflns_limit_k_max 17
_diffrn_reflns_limit_k_min -17
_diffrn_reflns_limit_l_max 21
_diffrn_reflns_limit_l_min -21
_diffrn_reflns_number 44265
_diffrn_reflns_theta_full 27.50
_diffrn_reflns_theta_max 27.50
_diffrn_reflns_theta_min 3.08
_diffrn_standards_decay_% 0
_diffrn_standards_number 0
_exptl_absorpt_coefficient_mu 0.116
_exptl_absorpt_correction_T_max 0.975
_exptl_absorpt_correction_T_min 0.922
_exptl_absorpt_correction_type multi-scan
_exptl_absorpt_process_details '(SADABS; Sheldrick, 2003)'
_exptl_crystal_colour red-violet
_exptl_crystal_density_diffrn 1.474
_exptl_crystal_density_method 'not measured'
_exptl_crystal_description block
_exptl_crystal_F_000 896
_exptl_crystal_size_max 0.41
_exptl_crystal_size_mid 0.25
_exptl_crystal_size_min 0.22
_refine_diff_density_max 0.537
_refine_diff_density_min -0.410
_refine_ls_extinction_method none
_refine_ls_goodness_of_fit_ref 1.021
_refine_ls_hydrogen_treatment constr
_refine_ls_matrix_type full
_refine_ls_number_parameters 545
_refine_ls_number_reflns 8768
_refine_ls_number_restraints 0
_refine_ls_restrained_S_all 1.021
_refine_ls_R_factor_all 0.2202
_refine_ls_R_factor_gt 0.0688
_refine_ls_shift/su_max 0.001
_refine_ls_shift/su_mean 0.000
_refine_ls_structure_factor_coef Fsqd
_refine_ls_weighting_details 'w = 1/[\s^2^(Fo^2^)+(0.0865P)^2^+1.0774P] where P=(Fo^2^+2Fc^2^)/3'
_refine_ls_weighting_scheme calc
_refine_ls_wR_factor_gt 0.1484
_refine_ls_wR_factor_ref 0.2163
_reflns_number_gt 3414
_reflns_number_total 8768
_reflns_threshold_expression I>2\s(I)
_cod_data_source_file gg3200.cif
_cod_data_source_block I
_cod_database_code 2017099
_cod_database_fobs_code 2017099

loop_
_symmetry_equiv_pos_as_xyz
'x, y, z'
'-x, -y, -z'

loop_
_atom_site_type_symbol
_atom_site_label
_atom_site_fract_x
_atom_site_fract_y
_atom_site_fract_z
_atom_site_U_iso_or_equiv
_atom_site_adp_type
_atom_site_calc_flag
_atom_site_refinement_flags
_atom_site_occupancy
_atom_site_disorder_assembly
_atom_site_disorder_group
N N11 0.1618(3) 0.6588(2) 0.59672(18) 0.0288(8) Uani d . 1 . .
C C12 0.2300(4) 0.5691(3) 0.5677(2) 0.0283(9) Uani d . 1 . .
N N13 0.2162(3) 0.5326(2) 0.49240(19) 0.0292(8) Uani d . 1 . .
C C14 0.1264(4) 0.5771(3) 0.4459(2) 0.0291(9) Uani d . 1 . .
C C15 0.0609(4) 0.6726(3) 0.4764(2) 0.0291(9) Uani d . 1 . .
C C16 0.0802(4) 0.7121(3) 0.5532(2) 0.0262(9) Uani d . 1 . .
O O12 0.3043(3) 0.5217(2) 0.60778(16) 0.0376(7) Uani d . 1 . .
C C13 0.2977(5) 0.4402(3) 0.4617(3) 0.0367(10) Uani d . 1 . .
H H13A 0.4045 0.4518 0.4533 0.055 Uiso calc R 1 . .
H H13B 0.2799 0.4228 0.4073 0.055 Uiso calc R 1 . .
H H13C 0.2632 0.3839 0.5038 0.055 Uiso calc R 1 . .
O O14 0.1080(3) 0.5336(2) 0.38422(16) 0.0382(7) Uani d . 1 . .
N N15 -0.0162(4) 0.7172(3) 0.4244(2) 0.0352(8) Uani d . 1 . .
O O15 -0.0772(3) 0.8019(2) 0.44621(17) 0.0411(7) Uani d . 1 . .
N N16 0.0214(3) 0.7982(2) 0.58338(19) 0.0348(8) Uani d . 1 . .
H H161 0.0353 0.8202 0.6310 0.042 Uiso calc R 1 . .
H H162 -0.0321 0.8341 0.5560 0.042 Uiso calc R 1 . .
N N21 0.6455(3) 0.1526(2) 0.57182(18) 0.0274(7) Uani d . 1 . .
C C22 0.7308(4) 0.0849(3) 0.6017(2) 0.0263(9) Uani d . 1 . .
N N23 0.7745(3) 0.1028(2) 0.67544(18) 0.0280(8) Uani d . 1 . .
C C24 0.7282(4) 0.1865(3) 0.7239(2) 0.0272(9) Uani d . 1 . .
C C25 0.6297(4) 0.2551(3) 0.6949(2) 0.0264(9) Uani d . 1 . .
C C26 0.5944(4) 0.2353(3) 0.6170(2) 0.0256(9) Uani d . 1 . .
O O22 0.7737(3) 0.0051(2) 0.56419(16) 0.0341(7) Uani d . 1 . .
C C23 0.8752(4) 0.0309(3) 0.7015(3) 0.0359(10) Uani d . 1 . .
H H23A 0.9473 0.0060 0.6506 0.054 Uiso calc R 1 . .
H H23B 0.8174 -0.0267 0.7343 0.054 Uiso calc R 1 . .
H H23C 0.9283 0.0652 0.7370 0.054 Uiso calc R 1 . .
O O24 0.7719(3) 0.19891(19) 0.78832(16) 0.0345(7) Uani d . 1 . .
N N25 0.5809(4) 0.3307(3) 0.7490(2) 0.0404(9) Uani d . 1 . .
O O25 0.4929(4) 0.3955(2) 0.72880(18) 0.0512(9) Uani d . 1 . .
N N26 0.5102(3) 0.2990(2) 0.58649(19) 0.0328(8) Uani d . 1 . .
H H261 0.4892 0.2867 0.5383 0.039 Uiso calc R 1 . .
H H262 0.4751 0.3538 0.6144 0.039 Uiso calc R 1 . .
N N31 0.5878(3) 0.1050(2) 0.41495(18) 0.0292(8) Uani d . 1 . .
H H31 0.6138 0.1159 0.4730 0.035 Uiso d R 1 . .
C C32 0.4998(4) 0.1739(3) 0.3865(2) 0.0313(10) Uani d . 1 . .
N N33 0.4660(3) 0.1551(2) 0.31159(18) 0.0300(8) Uani d . 1 . .
C C34 0.5149(4) 0.0693(3) 0.2631(2) 0.0316(10) Uani d . 1 . .
C C35 0.6056(4) -0.0016(3) 0.2973(2) 0.0288(9) Uani d . 1 . .
C C36 0.6393(4) 0.0181(3) 0.3750(2) 0.0279(9) Uani d . 1 . .
O O32 0.4543(3) 0.2497(2) 0.42627(16) 0.0424(8) Uani d . 1 . .
C C33 0.3653(5) 0.2259(3) 0.2836(3) 0.0422(11) Uani d . 1 . .
H H33A 0.2666 0.2221 0.3249 0.063 Uiso calc R 1 . .
H H33B 0.3571 0.2073 0.2274 0.063 Uiso calc R 1 . .
H H33C 0.4050 0.2955 0.2800 0.063 Uiso calc R 1 . .
O O34 0.4809(3) 0.0589(2) 0.19703(17) 0.0422(8) Uani d . 1 . .
N N35 0.6483(4) -0.0850(3) 0.2498(2) 0.0416(9) Uani d . 1 . .
O O35 0.7275(3) -0.1490(2) 0.27647(17) 0.0471(8) Uani d . 1 . .
N N36 0.7187(3) -0.0428(2) 0.41032(18) 0.0309(8) Uani d . 1 . .
H H361 0.7371 -0.0267 0.4585 0.037 Uiso calc R 1 . .
H H362 0.7537 -0.0997 0.3859 0.037 Uiso calc R 1 . .
N N41 0.1991(3) 0.7189(2) 0.75467(18) 0.0285(8) Uani d . 1 . .
H H41 0.1884 0.6841 0.6814 0.034 Uiso d R 1 . .
C C42 0.1388(4) 0.8096(3) 0.7831(2) 0.0288(9) Uani d . 1 . .
N N43 0.1605(3) 0.8459(2) 0.85836(19) 0.0304(8) Uani d . 1 . .
C C44 0.2395(4) 0.7930(3) 0.9078(2) 0.0305(9) Uani d . 1 . .
C C45 0.3009(4) 0.6964(3) 0.8753(2) 0.0283(9) Uani d . 1 . .
C C46 0.2806(4) 0.6635(3) 0.7972(2) 0.0274(9) Uani d . 1 . .
O O42 0.0667(3) 0.8603(2) 0.74346(16) 0.0358(7) Uani d . 1 . .
C C43 0.1041(5) 0.9462(3) 0.8872(3) 0.0404(11) Uani d . 1 . .
H H43A 0.0483 0.9750 0.8491 0.061 Uiso calc R 1 . .
H H43B 0.1880 0.9914 0.8864 0.061 Uiso calc R 1 . .
H H43C 0.0384 0.9392 0.9455 0.061 Uiso calc R 1 . .
O O44 0.2520(3) 0.8282(2) 0.97397(16) 0.0383(7) Uani d . 1 . .
N N45 0.3816(4) 0.6485(3) 0.9221(2) 0.0429(9) Uani d . 1 . .
O O45 0.4428(4) 0.5640(2) 0.89741(19) 0.0544(9) Uani d . 1 . .
N N46 0.3391(4) 0.5783(2) 0.7633(2) 0.0372(9) Uani d . 1 . .
H H461 0.3245 0.5594 0.7149 0.045 Uiso calc R 1 . .
H H462 0.3927 0.5402 0.7891 0.045 Uiso calc R 1 . .
N N51 0.5322(4) 0.2437(2) 0.93532(19) 0.0351(8) Uani d . 1 . .
H H511 0.5956 0.2633 0.8831 0.042 Uiso calc R 1 . .
H H512 0.5864 0.2422 0.9748 0.042 Uiso calc R 1 . .
C C52 0.4738(5) 0.1392(3) 0.9300(3) 0.0387(11) Uani d . 1 . .
H H52A 0.5577 0.0909 0.9162 0.046 Uiso calc R 1 . .
H H52B 0.4240 0.1386 0.8836 0.046 Uiso calc R 1 . .
C C53 0.3649(5) 0.1058(3) 1.0131(3) 0.0424(11) Uani d . 1 . .
H H53A 0.4179 0.0986 1.0580 0.051 Uiso calc R 1 . .
H H53B 0.3227 0.0383 1.0068 0.051 Uiso calc R 1 . .
C C54 0.2395(5) 0.1810(4) 1.0404(3) 0.0524(13) Uani d . 1 . .
H H54A 0.1749 0.1598 1.0975 0.063 Uiso calc R 1 . .
H H54B 0.1780 0.1816 0.9995 0.063 Uiso calc R 1 . .
C C55 0.3019(5) 0.2877(3) 1.0434(3) 0.0496(12) Uani d . 1 . .
H H55A 0.2187 0.3366 1.0566 0.060 Uiso calc R 1 . .
H H55B 0.3514 0.2888 1.0899 0.060 Uiso calc R 1 . .
C C56 0.4124(5) 0.3208(3) 0.9599(3) 0.0460(12) Uani d . 1 . .
H H56A 0.3605 0.3286 0.9146 0.055 Uiso calc R 1 . .
H H56B 0.4569 0.3875 0.9661 0.055 Uiso calc R 1 . .
N N61 0.0599(4) 0.6191(2) 0.2404(2) 0.0375(9) Uani d . 1 . .
H H611 0.0523 0.5971 0.2958 0.045 Uiso calc R 1 . .
H H612 0.1311 0.6701 0.2260 0.045 Uiso calc R 1 . .
C C62 0.1103(6) 0.5326(4) 0.1829(3) 0.0630(15) Uani d . 1 . .
H H62A 0.0403 0.4743 0.2016 0.076 Uiso calc R 1 . .
H H62B 0.2102 0.5104 0.1858 0.076 Uiso calc R 1 . .
C C63 0.1164(6) 0.5657(4) 0.0928(3) 0.0590(14) Uani d . 1 . .
H H63A 0.1412 0.5065 0.0559 0.071 Uiso calc R 1 . .
H H63B 0.1966 0.6174 0.0719 0.071 Uiso calc R 1 . .
C C64 -0.0304(6) 0.6102(4) 0.0859(3) 0.0557(13) Uani d . 1 . .
H H64A -0.0200 0.6353 0.0265 0.067 Uiso calc R 1 . .
H H64B -0.1089 0.5566 0.1007 0.067 Uiso calc R 1 . .
C C65 -0.0748(6) 0.6969(4) 0.1460(3) 0.0562(14) Uani d . 1 . .
H H65A -0.0004 0.7529 0.1282 0.067 Uiso calc R 1 . .
H H65B -0.1726 0.7235 0.1430 0.067 Uiso calc R 1 . .
C C66 -0.0844(5) 0.6615(4) 0.2362(3) 0.0526(13) Uani d . 1 . .
H H66A -0.1104 0.7194 0.2745 0.063 Uiso calc R 1 . .
H H66B -0.1635 0.6087 0.2555 0.063 Uiso calc R 1 . .

loop_
_atom_site_aniso_label
_atom_site_aniso_U_11
_atom_site_aniso_U_22
_atom_site_aniso_U_33
_atom_site_aniso_U_12
_atom_site_aniso_U_13
_atom_site_aniso_U_23
N11 0.0269(19) 0.035(2) 0.0255(17) 0.0040(16) -0.0087(14) -0.0003(15)
C12 0.027(2) 0.039(2) 0.021(2) 0.003(2) -0.0094(17) -0.0013(18)
N13 0.0286(19) 0.0330(19) 0.0286(18) 0.0052(16) -0.0121(15) -0.0017(15)
C14 0.028(2) 0.035(2) 0.026(2) -0.0027(19) -0.0096(18) 0.0025(18)
C15 0.026(2) 0.038(2) 0.024(2) -0.0024(19) -0.0093(17) 0.0095(18)
C16 0.022(2) 0.031(2) 0.026(2) 0.0011(18) -0.0063(17) 0.0016(18)
O12 0.0441(18) 0.0423(17) 0.0340(15) 0.0107(14) -0.0230(14) -0.0053(13)
C13 0.039(3) 0.036(2) 0.039(2) 0.010(2) -0.016(2) -0.0089(19)
O14 0.0469(18) 0.0443(18) 0.0303(15) 0.0047(14) -0.0222(14) -0.0038(13)
N15 0.035(2) 0.033(2) 0.036(2) 0.0005(17) -0.0081(16) 0.0019(16)
O15 0.0437(18) 0.0356(17) 0.0445(17) 0.0114(15) -0.0133(14) 0.0010(14)
N16 0.030(2) 0.041(2) 0.0335(19) 0.0085(17) -0.0085(15) -0.0026(16)
N21 0.0278(18) 0.0286(18) 0.0264(17) 0.0034(15) -0.0083(14) -0.0013(15)
C22 0.028(2) 0.025(2) 0.025(2) -0.0012(18) -0.0058(17) -0.0028(18)
N23 0.0288(19) 0.0299(19) 0.0271(17) 0.0032(15) -0.0103(15) -0.0032(15)
C24 0.024(2) 0.031(2) 0.026(2) 0.0034(18) -0.0054(18) -0.0040(18)
C25 0.030(2) 0.025(2) 0.027(2) 0.0032(18) -0.0109(17) -0.0060(17)
C26 0.025(2) 0.028(2) 0.023(2) -0.0009(18) -0.0057(17) 0.0011(17)
O22 0.0395(17) 0.0316(16) 0.0331(15) 0.0052(13) -0.0124(13) -0.0075(13)
C23 0.036(3) 0.035(2) 0.042(2) 0.011(2) -0.019(2) -0.0049(19)
O24 0.0385(17) 0.0381(17) 0.0329(15) 0.0065(13) -0.0189(13) -0.0071(13)
N25 0.044(2) 0.041(2) 0.040(2) 0.0128(18) -0.0161(17) -0.0066(17)
O25 0.070(2) 0.0458(19) 0.0448(18) 0.0269(18) -0.0274(16) -0.0079(15)
N26 0.040(2) 0.0326(19) 0.0284(18) 0.0104(17) -0.0131(16) -0.0034(15)
N31 0.034(2) 0.0311(19) 0.0234(17) 0.0044(16) -0.0096(15) -0.0019(15)
C32 0.032(2) 0.036(3) 0.025(2) 0.003(2) -0.0080(18) -0.0012(19)
N33 0.034(2) 0.035(2) 0.0224(17) 0.0039(16) -0.0092(15) -0.0032(15)
C34 0.029(2) 0.039(3) 0.027(2) -0.010(2) -0.0094(19) 0.0049(19)
C35 0.033(2) 0.030(2) 0.023(2) -0.0041(19) -0.0064(18) -0.0020(18)
C36 0.028(2) 0.031(2) 0.024(2) -0.0013(19) -0.0065(18) 0.0015(18)
O32 0.054(2) 0.0411(18) 0.0369(16) 0.0174(15) -0.0196(14) -0.0080(14)
C33 0.043(3) 0.047(3) 0.039(2) 0.006(2) -0.018(2) 0.006(2)
O34 0.0462(19) 0.0521(19) 0.0334(16) -0.0061(15) -0.0198(14) -0.0005(14)
N35 0.047(2) 0.041(2) 0.038(2) 0.0031(19) -0.0129(18) -0.0031(18)
O35 0.061(2) 0.0421(18) 0.0427(18) 0.0101(17) -0.0204(16) -0.0097(15)
N36 0.039(2) 0.0298(19) 0.0254(17) 0.0021(16) -0.0106(15) -0.0047(14)
N41 0.0284(19) 0.0310(19) 0.0286(17) 0.0047(16) -0.0123(15) -0.0017(15)
C42 0.024(2) 0.034(2) 0.028(2) -0.0001(19) -0.0059(18) 0.0017(18)
N43 0.0305(19) 0.0330(19) 0.0289(18) 0.0040(16) -0.0097(15) -0.0055(15)
C44 0.029(2) 0.037(2) 0.025(2) -0.0042(19) -0.0063(18) 0.0010(19)
C45 0.039(2) 0.027(2) 0.0203(19) -0.0011(19) -0.0103(18) 0.0019(17)
C46 0.029(2) 0.025(2) 0.030(2) -0.0001(18) -0.0115(18) 0.0016(18)
O42 0.0354(17) 0.0393(17) 0.0342(15) 0.0100(14) -0.0121(13) -0.0033(13)
C43 0.042(3) 0.035(2) 0.044(3) 0.010(2) -0.012(2) -0.011(2)
O44 0.0517(19) 0.0407(17) 0.0257(15) -0.0027(14) -0.0156(14) -0.0034(13)
N45 0.066(3) 0.033(2) 0.040(2) 0.007(2) -0.0307(19) -0.0014(17)
O45 0.088(3) 0.0346(18) 0.058(2) 0.0166(18) -0.0472(18) -0.0087(15)
N46 0.046(2) 0.034(2) 0.040(2) 0.0115(17) -0.0258(17) -0.0089(16)
N51 0.045(2) 0.038(2) 0.0256(17) -0.0009(17) -0.0146(16) -0.0014(15)
C52 0.051(3) 0.029(2) 0.042(3) 0.006(2) -0.023(2) -0.009(2)
C53 0.050(3) 0.038(3) 0.044(3) -0.004(2) -0.020(2) 0.005(2)
C54 0.048(3) 0.067(3) 0.046(3) 0.002(3) -0.019(2) 0.001(2)
C55 0.053(3) 0.047(3) 0.050(3) 0.017(2) -0.015(2) -0.012(2)
C56 0.064(3) 0.030(2) 0.052(3) 0.007(2) -0.031(3) 0.001(2)
N61 0.050(2) 0.035(2) 0.0328(19) 0.0014(18) -0.0204(17) -0.0051(16)
C62 0.098(4) 0.042(3) 0.059(3) 0.027(3) -0.037(3) -0.019(2)
C63 0.078(4) 0.056(3) 0.048(3) 0.019(3) -0.024(3) -0.024(3)
C64 0.066(3) 0.065(3) 0.047(3) 0.001(3) -0.033(3) -0.007(3)
C65 0.061(3) 0.071(4) 0.047(3) 0.024(3) -0.032(2) -0.008(3)
C66 0.043(3) 0.075(4) 0.044(3) 0.019(3) -0.019(2) -0.013(2)

loop_
_atom_type_symbol
_atom_type_description
_atom_type_scat_dispersion_real
_atom_type_scat_dispersion_imag
_atom_type_scat_source
C C 0.0033 0.0016 'International Tables Vol C Tables 4.2.6.8 and 6.1.1.4'
H H 0.0000 0.0000 'International Tables Vol C Tables 4.2.6.8 and 6.1.1.4'
N N 0.0061 0.0033 'International Tables Vol C Tables 4.2.6.8 and 6.1.1.4'
O O 0.0106 0.0060 'International Tables Vol C Tables 4.2.6.8 and 6.1.1.4'

loop_
_geom_angle_atom_site_label_1
_geom_angle_atom_site_label_2
_geom_angle_atom_site_label_3
_geom_angle_site_symmetry_1
_geom_angle_site_symmetry_3
_geom_angle
_geom_angle_publ_flag
C16 N11 C12 . . 121.8(3) ?
C16 N11 H41 . . 127.3 ?
C12 N11 H41 . . 110.9 ?
O12 C12 N13 . . 119.5(3) ?
O12 C12 N11 . . 121.1(3) ?
N13 C12 N11 . . 119.5(3) ?
C12 N13 C14 . . 123.4(3) ?
C12 N13 C13 . . 117.5(3) ?
C14 N13 C13 . . 119.1(3) ?
O14 C14 N13 . . 119.1(3) ?
O14 C14 C15 . . 125.5(3) ?
N13 C14 C15 . . 115.4(3) ?
N15 C15 C16 . . 126.5(4) ?
N15 C15 C14 . . 113.0(3) ?
C16 C15 C14 . . 120.6(3) ?
N16 C16 N11 . . 118.6(3) ?
N16 C16 C15 . . 122.4(3) ?
N11 C16 C15 . . 119.0(3) ?
N13 C13 H13A . . 109.5 ?
N13 C13 H13B . . 109.5 ?
H13A C13 H13B . . 109.5 ?
N13 C13 H13C . . 109.5 ?
H13A C13 H13C . . 109.5 ?
H13B C13 H13C . . 109.5 ?
O15 N15 C15 . . 117.3(3) ?
C16 N16 H161 . . 120.0 ?
C16 N16 H162 . . 120.0 ?
H161 N16 H162 . . 120.0 ?
C26 N21 C22 . . 119.3(3) ?
O22 C22 N21 . . 121.2(3) ?
O22 C22 N23 . . 117.7(3) ?
N21 C22 N23 . . 121.1(3) ?
C24 N23 C22 . . 122.5(3) ?
C24 N23 C23 . . 118.7(3) ?
C22 N23 C23 . . 118.9(3) ?
O24 C24 N23 . . 119.6(3) ?
O24 C24 C25 . . 124.1(3) ?
N23 C24 C25 . . 116.3(3) ?
N25 C25 C26 . . 128.7(3) ?
N25 C25 C24 . . 112.6(3) ?
C26 C25 C24 . . 118.6(3) ?
N26 C26 N21 . . 117.7(3) ?
N26 C26 C25 . . 120.3(3) ?
N21 C26 C25 . . 122.0(3) ?
N23 C23 H23A . . 109.5 ?
N23 C23 H23B . . 109.5 ?
H23A C23 H23B . . 109.5 ?
N23 C23 H23C . . 109.5 ?
H23A C23 H23C . . 109.5 ?
H23B C23 H23C . . 109.5 ?
O25 N25 C25 . . 117.3(3) ?
C26 N26 H261 . . 120.0 ?
C26 N26 H262 . . 120.0 ?
H261 N26 H262 . . 120.0 ?
C36 N31 C32 . . 124.0(3) ?
C36 N31 H31 . . 116.0 ?
C32 N31 H31 . . 119.9 ?
O32 C32 N33 . . 121.3(4) ?
O32 C32 N31 . . 120.9(4) ?
N33 C32 N31 . . 117.8(4) ?
C32 N33 C34 . . 123.8(3) ?
C32 N33 C33 . . 117.7(3) ?
C34 N33 C33 . . 118.4(3) ?
O34 C34 N33 . . 119.7(4) ?
O34 C34 C35 . . 124.6(4) ?
N33 C34 C35 . . 115.8(3) ?
N35 C35 C36 . . 125.7(4) ?
N35 C35 C34 . . 114.2(3) ?
C36 C35 C34 . . 120.1(3) ?
N36 C36 N31 . . 117.9(3) ?
N36 C36 C35 . . 123.6(4) ?
N31 C36 C35 . . 118.5(3) ?
N33 C33 H33A . . 109.5 ?
N33 C33 H33B . . 109.5 ?
H33A C33 H33B . . 109.5 ?
N33 C33 H33C . . 109.5 ?
H33A C33 H33C . . 109.5 ?
H33B C33 H33C . . 109.5 ?
O35 N35 C35 . . 116.9(3) ?
C36 N36 H361 . . 120.0 ?
C36 N36 H362 . . 120.0 ?
H361 N36 H362 . . 120.0 ?
C46 N41 C42 . . 121.6(3) ?
C46 N41 H41 . . 117.1 ?
C42 N41 H41 . . 121.2 ?
O42 C42 N41 . . 121.2(3) ?
O42 C42 N43 . . 119.7(3) ?
N41 C42 N43 . . 119.1(3) ?
C42 N43 C44 . . 123.5(3) ?
C42 N43 C43 . . 119.9(3) ?
C44 N43 C43 . . 116.6(3) ?
O44 C44 N43 . . 120.2(3) ?
O44 C44 C45 . . 124.3(4) ?
N43 C44 C45 . . 115.5(3) ?
N45 C45 C46 . . 125.9(3) ?
N45 C45 C44 . . 114.6(3) ?
C46 C45 C44 . . 119.5(3) ?
N46 C46 N41 . . 117.4(3) ?
N46 C46 C45 . . 121.8(3) ?
N41 C46 C45 . . 120.9(3) ?
N43 C43 H43A . . 109.5 ?
N43 C43 H43B . . 109.5 ?
H43A C43 H43B . . 109.5 ?
N43 C43 H43C . . 109.5 ?
H43A C43 H43C . . 109.5 ?
H43B C43 H43C . . 109.5 ?
O45 N45 C45 . . 119.1(3) ?
C46 N46 H461 . . 120.0 ?
C46 N46 H462 . . 120.0 ?
H461 N46 H462 . . 120.0 ?
C56 N51 C52 . . 113.1(3) ?
C56 N51 H512 . . 109.0 ?
C52 N51 H512 . . 109.0 ?
C56 N51 H511 . . 109.0 ?
C52 N51 H511 . . 109.0 ?
H511 N51 H512 . . 107.8 ?
N51 C52 C53 . . 110.7(3) ?
N51 C52 H52A . . 109.5 ?
C53 C52 H52A . . 109.5 ?
N51 C52 H52B . . 109.5 ?
C53 C52 H52B . . 109.5 ?
H52A C52 H52B . . 108.1 ?
C52 C53 C54 . . 111.7(4) ?
C52 C53 H53A . . 109.3 ?
C54 C53 H53A . . 109.3 ?
C52 C53 H53B . . 109.3 ?
C54 C53 H53B . . 109.3 ?
H53A C53 H53B . . 107.9 ?
C53 C54 C55 . . 110.4(4) ?
C53 C54 H54A . . 109.6 ?
C55 C54 H54A . . 109.6 ?
C53 C54 H54B . . 109.6 ?
C55 C54 H54B . . 109.6 ?
H54A C54 H54B . . 108.1 ?
C56 C55 C54 . . 112.1(4) ?
C56 C55 H55A . . 109.2 ?
C54 C55 H55A . . 109.2 ?
C56 C55 H55B . . 109.2 ?
C54 C55 H55B . . 109.2 ?
H55A C55 H55B . . 107.9 ?
N51 C56 C55 . . 110.1(3) ?
N51 C56 H56A . . 109.6 ?
C55 C56 H56A . . 109.6 ?
N51 C56 H56B . . 109.6 ?
C55 C56 H56B . . 109.6 ?
H56A C56 H56B . . 108.2 ?
C66 N61 C62 . . 113.6(4) ?
C66 N61 H611 . . 108.8 ?
C62 N61 H611 . . 108.8 ?
C66 N61 H612 . . 108.8 ?
C62 N61 H612 . . 108.8 ?
H611 N61 H612 . . 107.7 ?
N61 C62 C63 . . 109.6(4) ?
N61 C62 H62A . . 109.8 ?
C63 C62 H62A . . 109.8 ?
N61 C62 H62B . . 109.8 ?
C63 C62 H62B . . 109.8 ?
H62A C62 H62B . . 108.2 ?
C62 C63 C64 . . 112.0(4) ?
C62 C63 H63A . . 109.2 ?
C64 C63 H63A . . 109.2 ?
C62 C63 H63B . . 109.2 ?
C64 C63 H63B . . 109.2 ?
H63A C63 H63B . . 107.9 ?
C65 C64 C63 . . 110.0(4) ?
C65 C64 H64A . . 109.7 ?
C63 C64 H64A . . 109.7 ?
C65 C64 H64B . . 109.7 ?
C63 C64 H64B . . 109.7 ?
H64A C64 H64B . . 108.2 ?
C66 C65 C64 . . 110.5(4) ?
C66 C65 H65A . . 109.5 ?
C64 C65 H65A . . 109.5 ?
C66 C65 H65B . . 109.5 ?
C64 C65 H65B . . 109.5 ?
H65A C65 H65B . . 108.1 ?
N61 C66 C65 . . 109.7(4) ?
N61 C66 H66A . . 109.7 ?
C65 C66 H66A . . 109.7 ?
N61 C66 H66B . . 109.7 ?
C65 C66 H66B . . 109.7 ?
H66A C66 H66B . . 108.2 ?

loop_
_geom_bond_atom_site_label_1
_geom_bond_atom_site_label_2
_geom_bond_site_symmetry_2
_geom_bond_distance
_geom_bond_publ_flag
N11 C12 . 1.376(5) y
C12 N13 . 1.372(4) y
N13 C14 . 1.390(5) y
C14 C15 . 1.439(5) y
C15 C16 . 1.427(5) y
C16 N11 . 1.352(4) y
C12 O12 . 1.229(4) y
C14 O14 . 1.226(4) y
C15 N15 . 1.368(5) y
N15 O15 . 1.267(4) y
C16 N16 . 1.311(5) y
N13 C13 . 1.462(5) ?
C13 H13A . 0.9800 ?
C13 H13B . 0.9800 ?
C13 H13C . 0.9800 ?
N16 H161 . 0.8800 ?
N16 H162 . 0.8800 ?
N21 C22 . 1.356(5) y
C22 N23 . 1.397(4) y
N23 C24 . 1.376(5) y
C24 C25 . 1.444(5) y
C25 C26 . 1.428(5) y
C26 N21 . 1.348(4) y
C22 O22 . 1.245(4) y
C24 O24 . 1.242(4) y
C25 N25 . 1.347(5) y
N25 O25 . 1.277(4) y
C26 N26 . 1.322(4) y
N23 C23 . 1.464(4) ?
C23 H23A . 0.9800 ?
C23 H23B . 0.9800 ?
C23 H23C . 0.9800 ?
N26 H261 . 0.8800 ?
N26 H262 . 0.8800 ?
N31 C32 . 1.373(5) y
C32 N33 . 1.371(5) y
N33 C34 . 1.404(5) y
C34 C35 . 1.454(5) y
C35 C36 . 1.417(5) y
C36 N31 . 1.358(5) y
C32 O32 . 1.221(4) y
C34 O34 . 1.214(4) y
C35 N35 . 1.361(5) y
N35 O35 . 1.261(4) y
C36 N36 . 1.311(4) y
N31 H31 . 1.05 ?
N33 C33 . 1.468(5) ?
C33 H33A . 0.9800 ?
C33 H33B . 0.9800 ?
C33 H33C . 0.9800 ?
N36 H361 . 0.8800 ?
N36 H362 . 0.8800 ?
N41 C42 . 1.360(5) y
C42 N43 . 1.396(5) y
N43 C44 . 1.399(5) y
C44 C45 . 1.450(5) y
C45 C46 . 1.419(5) y
C46 N41 . 1.356(4) y
C42 O42 . 1.233(4) y
C44 O44 . 1.222(4) y
C45 N45 . 1.349(5) y
N45 O45 . 1.275(4) y
C46 N46 . 1.318(5) y
N41 H41 . 1.32 ?
N43 C43 . 1.463(5) ?
C43 H43A . 0.9800 ?
C43 H43B . 0.9800 ?
C43 H43C . 0.9800 ?
N46 H461 . 0.8800 ?
N46 H462 . 0.8800 ?
N51 C56 . 1.489(5) ?
N51 C52 . 1.492(5) ?
N51 H511 . 0.9200 ?
N51 H512 . 0.9200 ?
C52 C53 . 1.502(5) ?
C52 H52A . 0.9900 ?
C52 H52B . 0.9900 ?
C53 C54 . 1.513(6) ?
C53 H53A . 0.9900 ?
C53 H53B . 0.9900 ?
C54 C55 . 1.525(6) ?
C54 H54A . 0.9900 ?
C54 H54B . 0.9900 ?
C55 C56 . 1.512(6) ?
C55 H55A . 0.9900 ?
C55 H55B . 0.9900 ?
C56 H56A . 0.9900 ?
C56 H56B . 0.9900 ?
N61 C66 . 1.475(5) ?
N61 C62 . 1.493(5) ?
N61 H611 . 0.9200 ?
N61 H612 . 0.9200 ?
C62 C63 . 1.499(6) ?
C62 H62A . 0.9900 ?
C62 H62B . 0.9900 ?
C63 C64 . 1.519(6) ?
C63 H63A . 0.9900 ?
C63 H63B . 0.9900 ?
C64 C65 . 1.513(6) ?
C64 H64A . 0.9900 ?
C64 H64B . 0.9900 ?
C65 C66 . 1.502(6) ?
C65 H65A . 0.9900 ?
C65 H65B . 0.9900 ?
C66 H66A . 0.9900 ?
C66 H66B . 0.9900 ?

loop_
_geom_hbond_atom_site_label_D
_geom_hbond_atom_site_label_H
_geom_hbond_atom_site_label_A
_geom_hbond_site_symmetry_A
_geom_hbond_distance_DH
_geom_hbond_distance_HA
_geom_hbond_distance_DA
_geom_hbond_angle_DHA
_geom_hbond_publ_flag
N31 H31 N21 . 1.05 1.80 2.842(4) 172 y
N41 H41 N11 . 1.32 1.52 2.829(4) 171 y
N16 H161 O42 . 0.88 2.02 2.899(4) 176 y
N16 H162 O15 . 0.88 2.01 2.637(4) 128 y
N26 H261 O32 . 0.88 2.02 2.893(4) 175 y
N26 H262 O25 . 0.88 2.01 2.650(4) 128 y
N36 H361 O22 . 0.88 1.90 2.786(4) 178 y
N36 H362 O35 . 0.88 1.99 2.614(4) 126 y
N36 H362 O15 1_645 0.88 2.42 2.940(4) 118 y
N46 H461 O12 . 0.88 1.89 2.768(4) 177 y
N46 H462 O45 . 0.88 1.98 2.620(5) 128 y
N46 H462 O25 . 0.88 2.26 2.793(4) 119 y
N51 H511 O24 . 0.92 2.12 2.872(4) 138 y
N51 H511 N25 . 0.92 2.36 3.114(4) 139 y
N51 H512 O44 2_667 0.92 2.11 2.941(5) 150 y
N51 H512 N45 2_667 0.92 2.33 3.052(5) 135 y
N61 H611 O14 . 0.92 1.83 2.706(4) 159 y
N61 H611 N15 . 0.92 2.61 3.204(5) 123 y
N61 H612 O24 2_666 0.92 1.92 2.812(4) 163 y
C66 H66A O35 1_465 0.99 2.29 3.033(6) 131 y

loop_
_geom_torsion_atom_site_label_1
_geom_torsion_atom_site_label_2
_geom_torsion_atom_site_label_3
_geom_torsion_atom_site_label_4
_geom_torsion_site_symmetry_1
_geom_torsion_site_symmetry_2
_geom_torsion_site_symmetry_3
_geom_torsion_site_symmetry_4
_geom_torsion
_geom_torsion_publ_flag
C16 N11 C12 O12 . . . . 179.7(4) ?
C16 N11 C12 N13 . . . . 0.4(5) ?
O12 C12 N13 C14 . . . . 175.4(4) ?
N11 C12 N13 C14 . . . . -5.3(5) ?
O12 C12 N13 C13 . . . . -2.7(5) ?
N11 C12 N13 C13 . . . . 176.5(3) ?
C12 N13 C14 O14 . . . . -172.3(3) ?
C13 N13 C14 O14 . . . . 5.8(5) ?
C12 N13 C14 C15 . . . . 7.2(5) ?
C13 N13 C14 C15 . . . . -174.7(3) ?
O14 C14 C15 N15 . . . . -5.6(6) ?
N13 C14 C15 N15 . . . . 175.0(3) ?
O14 C14 C15 C16 . . . . 174.8(4) ?
N13 C14 C15 C16 . . . . -4.7(5) ?
C12 N11 C16 N16 . . . . -178.3(3) ?
C12 N11 C16 C15 . . . . 1.8(5) ?
N15 C15 C16 N16 . . . . 1.0(6) ?
C14 C15 C16 N16 . . . . -179.4(4) ?
N15 C15 C16 N11 . . . . -179.2(4) ?
C14 C15 C16 N11 . . . . 0.4(5) ?
C16 C15 N15 O15 . . . . -0.1(6) ?
C14 C15 N15 O15 . . . . -179.7(3) ?
C26 N21 C22 O22 . . . . 176.3(3) ?
C26 N21 C22 N23 . . . . -4.1(5) ?
O22 C22 N23 C24 . . . . -177.2(3) ?
N21 C22 N23 C24 . . . . 3.2(5) ?
O22 C22 N23 C23 . . . . 3.9(5) ?
N21 C22 N23 C23 . . . . -175.7(3) ?
C22 N23 C24 O24 . . . . -179.3(3) ?
C23 N23 C24 O24 . . . . -0.3(5) ?
C22 N23 C24 C25 . . . . 0.7(5) ?
C23 N23 C24 C25 . . . . 179.6(3) ?
O24 C24 C25 N25 . . . . -4.6(6) ?
N23 C24 C25 N25 . . . . 175.4(3) ?
O24 C24 C25 C26 . . . . 176.5(4) ?
N23 C24 C25 C26 . . . . -3.5(5) ?
C22 N21 C26 N26 . . . . -179.3(3) ?
C22 N21 C26 C25 . . . . 1.2(5) ?
N25 C25 C26 N26 . . . . 4.5(6) ?
C24 C25 C26 N26 . . . . -176.9(3) ?
N25 C25 C26 N21 . . . . -176.0(4) ?
C24 C25 C26 N21 . . . . 2.7(5) ?
C26 C25 N25 O25 . . . . -1.3(6) ?
C24 C25 N25 O25 . . . . 180.0(3) ?
C36 N31 C32 O32 . . . . 178.5(4) ?
C36 N31 C32 N33 . . . . -2.2(5) ?
O32 C32 N33 C34 . . . . -180.0(4) ?
N31 C32 N33 C34 . . . . 0.7(5) ?
O32 C32 N33 C33 . . . . -3.9(6) ?
N31 C32 N33 C33 . . . . 176.8(3) ?
C32 N33 C34 O34 . . . . -179.4(3) ?
C33 N33 C34 O34 . . . . 4.5(5) ?
C32 N33 C34 C35 . . . . 0.3(5) ?
C33 N33 C34 C35 . . . . -175.8(3) ?
O34 C34 C35 N35 . . . . -1.7(6) ?
N33 C34 C35 N35 . . . . 178.6(3) ?
O34 C34 C35 C36 . . . . 179.8(4) ?
N33 C34 C35 C36 . . . . 0.0(5) ?
C32 N31 C36 N36 . . . . -178.0(3) ?
C32 N31 C36 C35 . . . . 2.5(5) ?
N35 C35 C36 N36 . . . . 0.7(6) ?
C34 C35 C36 N36 . . . . 179.1(3) ?
N35 C35 C36 N31 . . . . -179.8(4) ?
C34 C35 C36 N31 . . . . -1.4(5) ?
C36 C35 N35 O35 . . . . -1.6(6) ?
C34 C35 N35 O35 . . . . 179.9(3) ?
C46 N41 C42 O42 . . . . 178.9(3) ?
C46 N41 C42 N43 . . . . -0.5(5) ?
O42 C42 N43 C44 . . . . 179.4(4) ?
N41 C42 N43 C44 . . . . -1.2(5) ?
O42 C42 N43 C43 . . . . -3.1(5) ?
N41 C42 N43 C43 . . . . 176.3(3) ?
C42 N43 C44 O44 . . . . -178.6(3) ?
C43 N43 C44 O44 . . . . 3.8(5) ?
C42 N43 C44 C45 . . . . 0.7(5) ?
C43 N43 C44 C45 . . . . -176.9(3) ?
O44 C44 C45 N45 . . . . -3.2(6) ?
N43 C44 C45 N45 . . . . 177.5(3) ?
O44 C44 C45 C46 . . . . -179.4(4) ?
N43 C44 C45 C46 . . . . 1.3(5) ?
C42 N41 C46 N46 . . . . -177.7(3) ?
C42 N41 C46 C45 . . . . 2.6(5) ?
N45 C45 C46 N46 . . . . 1.5(6) ?
C44 C45 C46 N46 . . . . 177.3(4) ?
N45 C45 C46 N41 . . . . -178.8(4) ?
C44 C45 C46 N41 . . . . -3.0(6) ?
C46 C45 N45 O45 . . . . -2.5(6) ?
C44 C45 N45 O45 . . . . -178.4(4) ?
C56 N51 C52 C53 . . . . -56.5(4) ?
N51 C52 C53 C54 . . . . 55.3(5) ?
C52 C53 C54 C55 . . . . -54.4(5) ?
C53 C54 C55 C56 . . . . 54.2(5) ?
C52 N51 C56 C55 . . . . 55.7(4) ?
C54 C55 C56 N51 . . . . -54.3(5) ?
C66 N61 C62 C63 . . . . 55.9(6) ?
N61 C62 C63 C64 . . . . -53.9(6) ?
C62 C63 C64 C65 . . . . 55.5(6) ?
C63 C64 C65 C66 . . . . -56.7(6) ?
C62 N61 C66 C65 . . . . -58.0(5) ?
C64 C65 C66 N61 . . . . 57.6(5) ?
